data_7217094
loop_
_publ_author_name
'Sanwaria, Anita Raj'
'Nagar, Meena'
'Bohra, Rakesh'
'Chaudhary, Archana'
'Mobin, Shaikh M.'
'Mathur, Pradeep'
'Choudhary, Banwari L.'

_publ_section_title
;
 Sol--gel synthesis of highly pure \a-Al2O3nano-rods from a new class of
 precursors of salicylaldehyde-modified aluminum(iii) isopropoxide.
 Crystal and molecular structure of [Al(OC6H4CHO)3]
;
_journal_issue 57
_journal_name_full 'RSC Advances'
_journal_page_first 30081
_journal_paper_doi 10.1039/C4RA03245D
_journal_volume 4
_journal_year 2014
_chemical_formula_sum 'C21 H15 Al O6'
_chemical_formula_weight 390.32
_chemical_name_systematic
;
 ?
;
_space_group_IT_number 14
_symmetry_cell_setting monoclinic
_symmetry_space_group_name_Hall '-P 2yn'
_symmetry_space_group_name_H-M 'P 1 21/n 1'
_atom_sites_solution_hydrogens geom
_atom_sites_solution_primary direct
_atom_sites_solution_secondary difmap
_audit_creation_method SHELXL-97
_cell_angle_alpha 90.00
_cell_angle_beta 100.406(4)
_cell_angle_gamma 90.00
_cell_formula_units_Z 4
_cell_length_a 9.5167(5)
_cell_length_b 9.9644(3)
_cell_length_c 19.0736(7)
_cell_measurement_reflns_used 3024
_cell_measurement_temperature 150(2)
_cell_measurement_theta_max 32.5269
_cell_measurement_theta_min 2.9763
_cell_volume 1778.97(13)
_computing_cell_refinement 'CrysAlis RED, Oxford Diffraction Ltd.,'
_computing_data_collection 'CrysAlis CCD, Oxford Diffraction Ltd.,'
_computing_data_reduction 'CrysAlis RED, Oxford Diffraction Ltd.,'
_computing_molecular_graphics Ortep3
_computing_publication_material Shelx97
_computing_structure_refinement 'SHELXL-97 (Sheldrick, 1997)'
_computing_structure_solution 'SHELXS-97 (Sheldrick, 1997)'
_diffrn_ambient_temperature 150(2)
_diffrn_detector_area_resol_mean 15.9948
_diffrn_measured_fraction_theta_full 0.998
_diffrn_measured_fraction_theta_max 0.998
_diffrn_measurement_device_type 'OXFORD DIFFRACTION SUPER NOVA'
_diffrn_measurement_method \w/q-scan
_diffrn_radiation_monochromator graphite
_diffrn_radiation_source 'Micro-Focus (Mo) X-ray Source'
_diffrn_radiation_type MoK\a
_diffrn_radiation_wavelength 0.71073
_diffrn_reflns_av_R_equivalents 0.0962
_diffrn_reflns_av_sigmaI/netI 0.0821
_diffrn_reflns_limit_h_max 11
_diffrn_reflns_limit_h_min -11
_diffrn_reflns_limit_k_max 11
_diffrn_reflns_limit_k_min -11
_diffrn_reflns_limit_l_max 22
_diffrn_reflns_limit_l_min -22
_diffrn_reflns_number 13807
_diffrn_reflns_theta_full 25.00
_diffrn_reflns_theta_max 25.00
_diffrn_reflns_theta_min 2.98
_exptl_absorpt_coefficient_mu 0.152
_exptl_absorpt_correction_T_max 0.9688
_exptl_absorpt_correction_T_min 0.9516
_exptl_absorpt_correction_type multi-scan
_exptl_absorpt_process_details
;
CrysAlis RED, Oxford Diffraction Ltd.,
Version 1.171.31.7 (release 18-10-2006 CrysAlis171 .NET)
(compiled Oct 18 2006,16:28:17)
Empirical absorption correction using spherical harmonics,
 implemented in SCALE3 ABSPACK scaling algorithm.
;
_exptl_crystal_colour colorless
_exptl_crystal_density_diffrn 1.457
_exptl_crystal_density_method 'not measured'
_exptl_crystal_description block
_exptl_crystal_F_000 808
_exptl_crystal_size_max 0.33
_exptl_crystal_size_mid 0.26
_exptl_crystal_size_min 0.21
_refine_diff_density_max 0.313
_refine_diff_density_min -0.254
_refine_diff_density_rms 0.058
_refine_ls_extinction_method none
_refine_ls_goodness_of_fit_ref 1.015
_refine_ls_hydrogen_treatment riding
_refine_ls_matrix_type full
_refine_ls_number_parameters 253
_refine_ls_number_reflns 3132
_refine_ls_number_restraints 0
_refine_ls_restrained_S_all 1.015
_refine_ls_R_factor_all 0.0858
_refine_ls_R_factor_gt 0.0554
_refine_ls_shift/su_max 0.000
_refine_ls_shift/su_mean 0.000
_refine_ls_structure_factor_coef Fsqd
_refine_ls_weighting_details 'calc w=1/[\s^2^(Fo^2^)+(0.0527P)^2^+0.5556P] where P=(Fo^2^+2Fc^2^)/3'
_refine_ls_weighting_scheme calc
_refine_ls_wR_factor_gt 0.1239
_refine_ls_wR_factor_ref 0.1429
_reflns_number_gt 2187
_reflns_number_total 3132
_reflns_threshold_expression >2sigma(I)
_cod_data_source_file c4ra03245d1.cif
_cod_data_source_block uor001
_cod_depositor_comments
;
The following automatic conversions were performed:

'_symmetry_cell_setting' value 'Monoclinic' changed to 'monoclinic'
according to
/usr/data/users/saulius/crontab/automatic-downloads/rss-feeds/RSC/lib/dictionaries/cif_core.dic
dictionary named 'cif_core.dic' version 2.4.2 from 2011-04-26.

Automatic conversion script
Id: cif_fix_values 2281 2013-09-26 08:29:07Z andrius 
;
_cod_original_sg_symbol_H-M 'P 21/n'
_cod_original_formula_sum 'C10.50 H7.50 Al0.50 O3'
_cod_database_code 7217094

loop_
_symmetry_equiv_pos_as_xyz
'x, y, z'
'-x+1/2, y+1/2, -z+1/2'
'-x, -y, -z'
'x-1/2, -y-1/2, z-1/2'

loop_
_atom_site_label
_atom_site_type_symbol
_atom_site_fract_x
_atom_site_fract_y
_atom_site_fract_z
_atom_site_U_iso_or_equiv
_atom_site_adp_type
_atom_site_occupancy
_atom_site_symmetry_multiplicity
_atom_site_calc_flag
_atom_site_refinement_flags
Al1 Al 0.78132(12) 0.26850(8) 0.41891(4) 0.0316(3) Uani 1 1 d .
O1 O 0.6316(2) 0.20446(19) 0.35259(10) 0.0337(6) Uani 1 1 d .
O2 O 0.7636(2) 0.44550(18) 0.37634(10) 0.0323(5) Uani 1 1 d .
O3 O 0.9043(3) 0.21981(19) 0.35869(10) 0.0335(5) Uani 1 1 d .
O4 O 0.9440(3) 0.3372(2) 0.48605(10) 0.0372(6) Uani 1 1 d .
O5 O 0.8097(3) 0.0977(2) 0.46515(10) 0.0393(6) Uani 1 1 d .
O6 O 0.6676(3) 0.32607(19) 0.48113(10) 0.0380(6) Uani 1 1 d .
C1 C 0.5995(4) 0.2424(3) 0.28570(15) 0.0292(7) Uani 1 1 d .
C2 C 0.5169(4) 0.1612(3) 0.23405(16) 0.0364(8) Uani 1 1 d .
H2 H 0.4817 0.0779 0.2479 0.044 Uiso 1 1 calc R
C3 C 0.4857(4) 0.1998(3) 0.16383(16) 0.0401(8) Uani 1 1 d .
H3 H 0.4300 0.1425 0.1299 0.048 Uiso 1 1 calc R
C4 C 0.5348(4) 0.3219(3) 0.14152(16) 0.0408(9) Uani 1 1 d .
H4 H 0.5153 0.3459 0.0925 0.049 Uiso 1 1 calc R
C5 C 0.6101(4) 0.4058(3) 0.18979(15) 0.0351(8) Uani 1 1 d .
H5 H 0.6397 0.4904 0.1747 0.042 Uiso 1 1 calc R
C6 C 0.6457(4) 0.3694(3) 0.26255(15) 0.0290(7) Uani 1 1 d .
C7 C 0.7174(4) 0.4634(3) 0.31113(15) 0.0306(7) Uani 1 1 d .
H7 H 0.7325 0.5497 0.2926 0.037 Uiso 1 1 calc R
C8 C 1.0285(4) 0.2685(3) 0.35304(16) 0.0325(8) Uani 1 1 d .
C9 C 1.0846(4) 0.2478(3) 0.29073(17) 0.0434(9) Uani 1 1 d .
H9 H 1.0332 0.1945 0.2534 0.052 Uiso 1 1 calc R
C10 C 1.2131(5) 0.3037(4) 0.2831(2) 0.0601(11) Uani 1 1 d .
H10 H 1.2472 0.2903 0.2398 0.072 Uiso 1 1 calc R
C11 C 1.2947(5) 0.3794(4) 0.3370(2) 0.0647(12) Uani 1 1 d .
H11 H 1.3827 0.4179 0.3303 0.078 Uiso 1 1 calc R
C12 C 1.2466(4) 0.3975(3) 0.39938(19) 0.0481(9) Uani 1 1 d .
H12 H 1.3026 0.4468 0.4370 0.058 Uiso 1 1 calc R
C13 C 1.1140(4) 0.3434(3) 0.40836(16) 0.0344(8) Uani 1 1 d .
C14 C 1.0669(4) 0.3650(3) 0.47330(16) 0.0374(8) Uani 1 1 d .
H14 H 1.1332 0.4040 0.5110 0.045 Uiso 1 1 calc R
C15 C 0.6038(4) 0.2561(3) 0.52531(14) 0.0321(8) Uani 1 1 d .
C16 C 0.4982(4) 0.3162(3) 0.55691(15) 0.0374(8) Uani 1 1 d .
H16 H 0.4754 0.4082 0.5482 0.045 Uiso 1 1 calc R
C17 C 0.4270(4) 0.2427(3) 0.60056(16) 0.0421(9) Uani 1 1 d .
H17 H 0.3524 0.2841 0.6198 0.051 Uiso 1 1 calc R
C18 C 0.4617(4) 0.1078(3) 0.61754(16) 0.0441(9) Uani 1 1 d .
H18 H 0.4118 0.0588 0.6481 0.053 Uiso 1 1 calc R
C19 C 0.5674(4) 0.0491(3) 0.58966(16) 0.0412(9) Uani 1 1 d .
H19 H 0.5930 -0.0412 0.6018 0.049 Uiso 1 1 calc R
C20 C 0.6411(4) 0.1199(3) 0.54249(15) 0.0352(8) Uani 1 1 d .
C21 C 0.7440(4) 0.0522(3) 0.51177(16) 0.0417(9) Uani 1 1 d .
H21 H 0.7664 -0.0369 0.5277 0.050 Uiso 1 1 calc R

loop_
_atom_site_aniso_label
_atom_site_aniso_U_11
_atom_site_aniso_U_22
_atom_site_aniso_U_33
_atom_site_aniso_U_23
_atom_site_aniso_U_13
_atom_site_aniso_U_12
Al1 0.0399(7) 0.0287(5) 0.0258(5) 0.0003(4) 0.0046(4) -0.0034(4)
O1 0.0372(15) 0.0324(11) 0.0303(11) 0.0022(9) 0.0025(10) -0.0082(10)
O2 0.0406(16) 0.0274(10) 0.0276(11) -0.0027(8) 0.0024(10) -0.0055(10)
O3 0.0377(16) 0.0339(11) 0.0281(11) -0.0024(9) 0.0039(10) -0.0032(10)
O4 0.0445(17) 0.0390(12) 0.0264(11) -0.0028(9) 0.0023(11) -0.0028(11)
O5 0.0463(17) 0.0362(12) 0.0343(11) 0.0053(9) 0.0039(11) -0.0017(11)
O6 0.0488(17) 0.0346(11) 0.0320(11) 0.0057(9) 0.0110(11) -0.0017(11)
C1 0.028(2) 0.0297(15) 0.0295(15) -0.0015(12) 0.0044(14) 0.0041(13)
C2 0.036(2) 0.0305(16) 0.0422(18) -0.0054(13) 0.0049(16) -0.0013(15)
C3 0.035(2) 0.0465(19) 0.0349(17) -0.0143(15) -0.0030(16) 0.0008(16)
C4 0.048(3) 0.0462(19) 0.0271(16) -0.0014(14) 0.0039(16) 0.0077(17)
C5 0.036(2) 0.0346(16) 0.0340(16) 0.0008(13) 0.0049(16) 0.0033(15)
C6 0.029(2) 0.0262(14) 0.0315(15) -0.0027(12) 0.0042(14) -0.0008(13)
C7 0.034(2) 0.0268(15) 0.0329(16) 0.0026(12) 0.0110(16) 0.0002(14)
C8 0.036(2) 0.0265(15) 0.0346(17) 0.0035(12) 0.0041(16) 0.0066(14)
C9 0.039(3) 0.055(2) 0.0369(18) -0.0054(15) 0.0062(17) 0.0046(17)
C10 0.045(3) 0.087(3) 0.051(2) -0.004(2) 0.019(2) 0.011(2)
C11 0.037(3) 0.084(3) 0.075(3) 0.003(2) 0.017(2) -0.001(2)
C12 0.033(2) 0.052(2) 0.056(2) -0.0041(17) -0.0016(19) 0.0005(17)
C13 0.029(2) 0.0333(16) 0.0384(17) 0.0019(13) -0.0013(15) 0.0064(14)
C14 0.044(3) 0.0291(16) 0.0342(17) -0.0033(13) -0.0069(17) 0.0039(16)
C15 0.040(2) 0.0326(15) 0.0217(15) -0.0015(12) -0.0007(15) -0.0058(15)
C16 0.046(2) 0.0373(17) 0.0280(15) -0.0013(13) 0.0052(16) -0.0061(16)
C17 0.048(3) 0.0449(19) 0.0336(17) -0.0032(14) 0.0089(18) -0.0094(17)
C18 0.055(3) 0.0435(19) 0.0341(17) 0.0005(14) 0.0096(18) -0.0162(18)
C19 0.056(3) 0.0351(17) 0.0308(16) 0.0025(14) 0.0023(17) -0.0096(17)
C20 0.047(2) 0.0303(15) 0.0264(15) -0.0005(12) -0.0001(16) -0.0057(15)
C21 0.058(3) 0.0328(17) 0.0302(16) 0.0063(13) -0.0020(18) -0.0033(17)

loop_
_atom_type_symbol
_atom_type_description
_atom_type_scat_dispersion_real
_atom_type_scat_dispersion_imag
_atom_type_scat_source
C C 0.0033 0.0016 'International Tables Vol C Tables 4.2.6.8 and 6.1.1.4'
H H 0.0000 0.0000 'International Tables Vol C Tables 4.2.6.8 and 6.1.1.4'
O O 0.0106 0.0060 'International Tables Vol C Tables 4.2.6.8 and 6.1.1.4'
Al Al 0.0645 0.0514 'International Tables Vol C Tables 4.2.6.8 and 6.1.1.4'

loop_
_geom_angle_atom_site_label_1
_geom_angle_atom_site_label_2
_geom_angle_atom_site_label_3
_geom_angle
O6 Al1 O1 94.53(11)
O6 Al1 O3 176.10(11)
O1 Al1 O3 88.88(10)
O6 Al1 O5 91.76(9)
O1 Al1 O5 92.05(10)
O3 Al1 O5 90.02(10)
O6 Al1 O2 88.25(9)
O1 Al1 O2 91.69(10)
O3 Al1 O2 89.75(9)
O5 Al1 O2 176.25(11)
O6 Al1 O4 87.51(10)
O1 Al1 O4 177.73(10)
O3 Al1 O4 89.04(10)
O5 Al1 O4 88.86(10)
O2 Al1 O4 87.39(9)
C1 O1 Al1 125.7(2)
C7 O2 Al1 122.23(18)
C8 O3 Al1 129.90(19)
C14 O4 Al1 127.1(2)
C21 O5 Al1 126.7(2)
C15 O6 Al1 129.73(19)
O1 C1 C2 121.3(3)
O1 C1 C6 121.5(3)
C2 C1 C6 117.2(3)
C3 C2 C1 121.3(3)
C3 C2 H2 119.4
C1 C2 H2 119.4
C2 C3 C4 121.0(3)
C2 C3 H3 119.5
C4 C3 H3 119.5
C5 C4 C3 119.8(3)
C5 C4 H4 120.1
C3 C4 H4 120.1
C4 C5 C6 120.9(3)
C4 C5 H5 119.5
C6 C5 H5 119.5
C7 C6 C5 118.5(3)
C7 C6 C1 121.6(3)
C5 C6 C1 119.7(3)
O2 C7 C6 126.9(3)
O2 C7 H7 116.5
C6 C7 H7 116.5
O3 C8 C9 120.4(3)
O3 C8 C13 122.8(3)
C9 C8 C13 116.9(3)
C10 C9 C8 120.7(4)
C10 C9 H9 119.6
C8 C9 H9 119.6
C9 C10 C11 122.0(3)
C9 C10 H10 119.0
C11 C10 H10 119.0
C12 C11 C10 119.1(4)
C12 C11 H11 120.5
C10 C11 H11 120.5
C11 C12 C13 120.3(4)
C11 C12 H12 119.8
C13 C12 H12 119.8
C14 C13 C12 118.8(3)
C14 C13 C8 120.2(3)
C12 C13 C8 121.0(3)
O4 C14 C13 125.9(3)
O4 C14 H14 117.0
C13 C14 H14 117.0
O6 C15 C16 119.9(3)
O6 C15 C20 121.6(3)
C16 C15 C20 118.5(3)
C17 C16 C15 120.3(3)
C17 C16 H16 119.8
C15 C16 H16 119.8
C16 C17 C18 121.8(3)
C16 C17 H17 119.1
C18 C17 H17 119.1
C19 C18 C17 118.8(3)
C19 C18 H18 120.6
C17 C18 H18 120.6
C18 C19 C20 121.4(3)
C18 C19 H19 119.3
C20 C19 H19 119.3
C21 C20 C19 119.2(3)
C21 C20 C15 121.7(3)
C19 C20 C15 119.1(3)
O5 C21 C20 126.5(3)
O5 C21 H21 116.7
C20 C21 H21 116.7

loop_
_geom_bond_atom_site_label_1
_geom_bond_atom_site_label_2
_geom_bond_distance
Al1 O6 1.836(2)
Al1 O1 1.840(2)
Al1 O3 1.847(2)
Al1 O5 1.914(2)
Al1 O2 1.936(2)
Al1 O4 1.947(3)
O1 C1 1.312(3)
O2 C7 1.255(3)
O3 C8 1.300(4)
O4 C14 1.267(4)
O5 C21 1.260(4)
O6 C15 1.323(3)
C1 C2 1.401(4)
C1 C6 1.435(4)
C2 C3 1.373(4)
C2 H2 0.9500
C3 C4 1.397(4)
C3 H3 0.9500
C4 C5 1.350(4)
C4 H4 0.9500
C5 C6 1.415(4)
C5 H5 0.9500
C6 C7 1.405(4)
C7 H7 0.9500
C8 C9 1.403(4)
C8 C13 1.422(5)
C9 C10 1.375(5)
C9 H9 0.9500
C10 C11 1.393(6)
C10 H10 0.9500
C11 C12 1.362(5)
C11 H11 0.9500
C12 C13 1.411(5)
C12 H12 0.9500
C13 C14 1.408(4)
C14 H14 0.9500
C15 C16 1.396(5)
C15 C20 1.426(4)
C16 C17 1.376(4)
C16 H16 0.9500
C17 C18 1.408(5)
C17 H17 0.9500
C18 C19 1.353(5)
C18 H18 0.9500
C19 C20 1.423(4)
C19 H19 0.9500
C20 C21 1.401(5)
C21 H21 0.9500

loop_
_geom_torsion_atom_site_label_1
_geom_torsion_atom_site_label_2
_geom_torsion_atom_site_label_3
_geom_torsion_atom_site_label_4
_geom_torsion
O6 Al1 O1 C1 122.2(2)
O3 Al1 O1 C1 -55.9(2)
O5 Al1 O1 C1 -145.9(2)
O2 Al1 O1 C1 33.8(2)
O4 Al1 O1 C1 -32(3)
O6 Al1 O2 C7 -123.8(3)
O1 Al1 O2 C7 -29.3(3)
O3 Al1 O2 C7 59.5(3)
O5 Al1 O2 C7 145.9(15)
O4 Al1 O2 C7 148.6(2)
O6 Al1 O3 C8 2.8(16)
O1 Al1 O3 C8 153.7(3)
O5 Al1 O3 C8 -114.2(3)
O2 Al1 O3 C8 62.0(3)
O4 Al1 O3 C8 -25.4(3)
O6 Al1 O4 C14 -160.9(2)
O1 Al1 O4 C14 -7(3)
O3 Al1 O4 C14 17.2(2)
O5 Al1 O4 C14 107.2(2)
O2 Al1 O4 C14 -72.6(2)
O6 Al1 O5 C21 10.5(3)
O1 Al1 O5 C21 -84.1(3)
O3 Al1 O5 C21 -173.0(3)
O2 Al1 O5 C21 100.7(15)
O4 Al1 O5 C21 98.0(3)
O1 Al1 O6 C15 76.2(3)
O3 Al1 O6 C15 -133.0(15)
O5 Al1 O6 C15 -16.0(3)
O2 Al1 O6 C15 167.8(3)
O4 Al1 O6 C15 -104.8(3)
Al1 O1 C1 C2 158.8(2)
Al1 O1 C1 C6 -22.1(4)
O1 C1 C2 C3 -178.7(3)
C6 C1 C2 C3 2.2(5)
C1 C2 C3 C4 -0.4(5)
C2 C3 C4 C5 -2.2(5)
C3 C4 C5 C6 2.8(5)
C4 C5 C6 C7 -176.5(3)
C4 C5 C6 C1 -0.9(5)
O1 C1 C6 C7 -5.2(5)
C2 C1 C6 C7 173.9(3)
O1 C1 C6 C5 179.3(3)
C2 C1 C6 C5 -1.6(5)
Al1 O2 C7 C6 14.0(5)
C5 C6 C7 O2 -175.8(3)
C1 C6 C7 O2 8.6(5)
Al1 O3 C8 C9 -159.9(2)
Al1 O3 C8 C13 20.4(4)
O3 C8 C9 C10 177.2(3)
C13 C8 C9 C10 -3.1(5)
C8 C9 C10 C11 1.8(6)
C9 C10 C11 C12 0.7(6)
C10 C11 C12 C13 -1.8(6)
C11 C12 C13 C14 -179.4(3)
C11 C12 C13 C8 0.4(5)
O3 C8 C13 C14 1.5(5)
C9 C8 C13 C14 -178.2(3)
O3 C8 C13 C12 -178.3(3)
C9 C8 C13 C12 2.0(4)
Al1 O4 C14 C13 -4.5(4)
C12 C13 C14 O4 170.9(3)
C8 C13 C14 O4 -8.9(5)
Al1 O6 C15 C16 -166.5(2)
Al1 O6 C15 C20 14.2(4)
O6 C15 C16 C17 177.2(3)
C20 C15 C16 C17 -3.4(5)
C15 C16 C17 C18 3.0(5)
C16 C17 C18 C19 -0.4(5)
C17 C18 C19 C20 -1.5(5)
C18 C19 C20 C21 -176.3(3)
C18 C19 C20 C15 1.0(5)
O6 C15 C20 C21 -2.0(5)
C16 C15 C20 C21 178.7(3)
O6 C15 C20 C19 -179.2(3)
C16 C15 C20 C19 1.5(5)
Al1 O5 C21 C20 -3.6(5)
C19 C20 C21 O5 174.1(3)
C15 C20 C21 O5 -3.0(6)
